data_7127532
loop_
_publ_author_name
'Ayyappan, Ramaraj'
'Coppel, Yannick'
'Vendier, Laure'
'Ghosh, Sundargopal'
'Sabo-Etienne, Sylviane'
'Bontemps, S\'ebastien'

_publ_section_title
;
 Synthesis and reactivity of phosphine borohydride compounds.
;
_journal_issue 3
_journal_name_full 'Chemical communications (Cambridge, England)'
_journal_page_first 375
_journal_page_last 378
_journal_paper_doi 10.1039/d0cc07072f
_journal_volume 57
_journal_year 2021
_chemical_formula_sum 'C20 H31 B P'
_chemical_formula_weight 313.23
_space_group_IT_number 14
_space_group_name_Hall '-P 2ybc'
_space_group_name_H-M_alt 'P 1 21/c 1'
_symmetry_cell_setting monoclinic
_symmetry_Int_Tables_number 14
_symmetry_space_group_name_Hall '-P 2ybc'
_symmetry_space_group_name_H-M 'P 1 21/c 1'
_atom_sites_solution_hydrogens mixed
_audit_creation_date 2019-11-18T16:38:37-00:00
_audit_creation_method 'WinGX routine CIF_UPDATE'
_audit_update_record
;
2020-10-19 deposited with the CCDC.	2020-12-04 downloaded from the CCDC.
;
_cell_angle_alpha 90
_cell_angle_beta 97.583(4)
_cell_angle_gamma 90
_cell_formula_units_Z 4
_cell_length_a 7.7245(2)
_cell_length_b 11.1972(4)
_cell_length_c 21.39050(10)
_cell_measurement_reflns_used 5291
_cell_measurement_temperature 100(2)
_cell_measurement_theta_max 25.34
_cell_measurement_theta_min 2.65
_cell_volume 1833.94(8)
_computing_structure_refinement 'SHELXL-2016/4 (Sheldrick, 2016)'
_computing_structure_solution 'SHELXT 2014/5 (Sheldrick, 2014)'
_diffrn_ambient_temperature 100(2)
_diffrn_measured_fraction_theta_full 0.99
_diffrn_measured_fraction_theta_max 0.99
_diffrn_measurement_device_type 'Bruker Kappa APEX II'
_diffrn_measurement_method \w-\f
_diffrn_radiation_monochromator graphite
_diffrn_radiation_probe x-ray
_diffrn_radiation_type MoK\a
_diffrn_radiation_wavelength 0.71073
_diffrn_reflns_av_R_equivalents 0.0837
_diffrn_reflns_av_unetI/netI 0.0408
_diffrn_reflns_Laue_measured_fraction_full 0.99
_diffrn_reflns_Laue_measured_fraction_max 0.99
_diffrn_reflns_limit_h_max 9
_diffrn_reflns_limit_h_min -9
_diffrn_reflns_limit_k_max 13
_diffrn_reflns_limit_k_min -13
_diffrn_reflns_limit_l_max 25
_diffrn_reflns_limit_l_min -25
_diffrn_reflns_number 27023
_diffrn_reflns_point_group_measured_fraction_full 0.99
_diffrn_reflns_point_group_measured_fraction_max 0.99
_diffrn_reflns_theta_full 24.708
_diffrn_reflns_theta_max 24.708
_diffrn_reflns_theta_min 2.057
_diffrn_standards_decay_% 0
_diffrn_standards_interval_count 0
_diffrn_standards_interval_time 0
_diffrn_standards_number 0
_exptl_absorpt_coefficient_mu 0.145
_exptl_absorpt_correction_T_max 0.7457
_exptl_absorpt_correction_T_min 0.6692
_exptl_absorpt_correction_type multi-scan
_exptl_absorpt_process_details
;
        [c.f. r.h. blessing, acta cryst. (1995), a51, 33-38]
;
_exptl_crystal_colour colourless
_exptl_crystal_density_diffrn 1.135
_exptl_crystal_density_method 'not measured'
_exptl_crystal_description parallelepiped
_exptl_crystal_F_000 684
_exptl_crystal_size_max 0.16
_exptl_crystal_size_mid 0.12
_exptl_crystal_size_min 0.03
_refine_diff_density_max 0.547
_refine_diff_density_min -0.607
_refine_diff_density_rms 0.084
_refine_ls_extinction_method none
_refine_ls_goodness_of_fit_ref 1.124
_refine_ls_hydrogen_treatment mixed
_refine_ls_matrix_type full
_refine_ls_number_parameters 277
_refine_ls_number_reflns 3091
_refine_ls_number_restraints 1
_refine_ls_restrained_S_all 1.205
_refine_ls_R_factor_all 0.0834
_refine_ls_R_factor_gt 0.0584
_refine_ls_shift/su_max 0.004
_refine_ls_shift/su_mean 0
_refine_ls_structure_factor_coef Fsqd
_refine_ls_weighting_details 'w=1/[\s^2^(Fo^2^)+(0.0948P)^2^+1.3650P] where P=(Fo^2^+2Fc^2^)/3'
_refine_ls_weighting_scheme calc
_refine_ls_wR_factor_gt 0.1578
_refine_ls_wR_factor_ref 0.1787
_reflns_Friedel_coverage 0
_reflns_number_gt 2359
_reflns_number_total 3091
_reflns_threshold_expression 'I > 2\s(I)'
_cod_data_source_file d0cc07072f2.cif
_cod_data_source_block RNA151119
_cod_depositor_comments 'Adding full bibliography for 7127530--7127534.cif.'
_cod_original_sg_symbol_H-M 'P 21/c'
_cod_database_code 7127532
_shelx_shelxl_version_number 2016/4

loop_
_symmetry_equiv_pos_as_xyz
'x, y, z'
'-x, y+1/2, -z+1/2'
'-x, -y, -z'
'x, -y-1/2, z-1/2'

loop_
_atom_site_label
_atom_site_type_symbol
_atom_site_fract_x
_atom_site_fract_y
_atom_site_fract_z
_atom_site_U_iso_or_equiv
_atom_site_adp_type
_atom_site_occupancy
_atom_site_site_symmetry_order
_atom_site_calc_flag
_atom_site_refinement_flags_posn
_atom_site_refinement_flags_adp
_atom_site_refinement_flags_occupancy
_atom_site_disorder_assembly
_atom_site_disorder_group
C1 C 0.8612(4) 0.9800(3) 0.41296(16) 0.0391(8) Uani 1 1 d . . . . .
H1A H 0.924287 1.044258 0.393598 0.047 Uiso 1 1 calc R U . . .
H1B H 0.846068 1.005956 0.456143 0.047 Uiso 1 1 calc R U . . .
C2 C 0.6802(4) 0.9651(3) 0.37459(19) 0.0443(9) Uani 1 1 d . . . . .
H2A H 0.693079 0.969405 0.329211 0.053 Uiso 1 1 calc R U . . .
H2B H 0.606115 1.033089 0.384152 0.053 Uiso 1 1 calc R U . . .
C3 C 0.5842(4) 0.8478(3) 0.38656(18) 0.0368(8) Uani 1 1 d . . . . .
H3A H 0.477(5) 0.851(3) 0.3558(16) 0.044 Uiso 1 1 d . U . . .
C5 C 0.7600(3) 0.7117(2) 0.30530(13) 0.0248(6) Uani 1 1 d . . . . .
C6 C 0.7041(4) 0.5942(3) 0.29263(14) 0.0321(7) Uani 1 1 d . . . . .
C11 C 0.8786(4) 0.7504(3) 0.43053(14) 0.0322(7) Uani 1 1 d . . . . .
H11A H 0.965(4) 0.680(3) 0.4295(15) 0.039 Uiso 1 1 d . U . . .
C13 C 0.8369(4) 0.7714(3) 0.25839(14) 0.0384(8) Uani 1 1 d . . . . .
H13 H 0.890739 0.845799 0.27005 0.046 Uiso 1 1 calc R U . A 1
C14 C 0.3687(4) 0.5368(3) 0.33130(16) 0.0333(7) Uani 1 1 d . . . . .
H14A H 0.375(4) 0.465(3) 0.3077(16) 0.04 Uiso 1 1 d . U . . .
C15 C 0.2916(4) 0.6327(3) 0.28576(15) 0.0389(8) Uani 1 1 d . . . . .
H15A H 0.175001 0.6081 0.266382 0.058 Uiso 1 1 calc R U . . .
H15B H 0.367067 0.644104 0.252835 0.058 Uiso 1 1 calc R U . . .
H15C H 0.282985 0.707822 0.308653 0.058 Uiso 1 1 calc R U . . .
C21 C 0.9740(4) 0.8672(3) 0.41752(14) 0.0325(7) Uani 1 1 d . . . . .
H21A H 1.072486 0.878701 0.45158 0.039 Uiso 1 1 calc R U . . .
H21B H 1.023959 0.857887 0.377509 0.039 Uiso 1 1 calc R U . . .
C70 C 0.713(2) 0.5567(10) 0.2269(6) 0.032(3) Uani 0.5 1 d . . P B 1
H70 H 0.667909 0.480224 0.214518 0.038 Uiso 0.5 1 calc R U P B 1
C80 C 0.7806(14) 0.6224(11) 0.1832(5) 0.032(2) Uani 0.5 1 d . . P B 1
H80 H 0.784728 0.590831 0.142236 0.038 Uiso 0.5 1 calc R U P B 1
C120 C 0.8433(19) 0.7350(10) 0.1980(6) 0.029(3) Uani 0.5 1 d . . P B 1
H120 H 0.888472 0.784523 0.167976 0.035 Uiso 0.5 1 calc R U P B 1
C71 C 0.7260(18) 0.5178(9) 0.2429(5) 0.023(2) Uani 0.5 1 d . . P B 2
H71 H 0.689621 0.436704 0.240797 0.028 Uiso 0.5 1 calc R U P B 2
C81 C 0.8067(14) 0.5737(9) 0.1972(5) 0.028(2) Uani 0.5 1 d . . P B 2
H81 H 0.825676 0.531618 0.160164 0.034 Uiso 0.5 1 calc R U P B 2
C121 C 0.8591(19) 0.6890(12) 0.2051(7) 0.031(3) Uani 0.5 1 d . . P B 2
H121 H 0.91739 0.721466 0.17261 0.037 Uiso 0.5 1 calc R U P B 2
C90 C 0.6407(8) 0.8514(5) 0.5000(3) 0.0241(8) Uani 0.52 1 d . . P C 1
H90A H 0.69137 0.932445 0.506341 0.029 Uiso 0.52 1 calc R U P C 1
H90B H 0.582647 0.832158 0.537384 0.029 Uiso 0.52 1 calc R U P C 1
C100 C 0.7885(8) 0.7623(5) 0.4963(3) 0.0241(8) Uani 0.52 1 d . . P C 1
H10A H 0.743898 0.682283 0.505741 0.029 Uiso 0.52 1 calc R U P C 1
H10B H 0.882901 0.781901 0.530679 0.029 Uiso 0.52 1 calc R U P C 1
C220 C 0.5033(8) 0.8528(5) 0.4417(3) 0.0241(8) Uani 0.52 1 d . . P C 1
H22A H 0.424132 0.783548 0.44291 0.029 Uiso 0.52 1 calc R U P C 1
H22B H 0.432568 0.926564 0.441472 0.029 Uiso 0.52 1 calc R U P C 1
C91 C 0.7080(9) 0.8130(6) 0.5135(3) 0.0241(8) Uani 0.48 1 d . . P C 2
H91A H 0.667454 0.783937 0.552831 0.029 Uiso 0.48 1 calc R U P C 2
H91B H 0.76114 0.892692 0.522473 0.029 Uiso 0.48 1 calc R U P C 2
C101 C 0.8492(9) 0.7275(6) 0.4957(3) 0.0241(8) Uani 0.48 1 d . . P C 2
H10C H 0.959117 0.739664 0.524484 0.029 Uiso 0.48 1 calc R U P C 2
H10D H 0.81124 0.643765 0.500003 0.029 Uiso 0.48 1 calc R U P C 2
C221 C 0.5511(9) 0.8265(6) 0.4635(3) 0.0241(8) Uani 0.48 1 d . . P C 2
H22C H 0.481492 0.894817 0.47577 0.029 Uiso 0.48 1 calc R U P C 2
H22D H 0.478147 0.754126 0.464979 0.029 Uiso 0.48 1 calc R U P C 2
C160 C 0.2376(8) 0.5020(6) 0.3733(3) 0.0359(13) Uani 0.6 1 d . . P D 1
H16A H 0.233026 0.563322 0.405694 0.054 Uiso 0.6 1 calc R U P D 1
H16B H 0.271219 0.425374 0.393515 0.054 Uiso 0.6 1 calc R U P D 1
H16C H 0.122402 0.494287 0.348237 0.054 Uiso 0.6 1 calc R U P D 1
C161 C 0.2823(11) 0.5540(9) 0.3969(5) 0.0341(19) Uani 0.4 1 d . . P D 2
H16D H 0.294834 0.637357 0.410668 0.051 Uiso 0.4 1 calc R U P D 2
H16E H 0.342337 0.501881 0.429631 0.051 Uiso 0.4 1 calc R U P D 2
H16F H 0.158103 0.532954 0.38949 0.051 Uiso 0.4 1 calc R U P D 2
C170 C 0.6413(10) 0.4244(6) 0.4099(4) 0.0288(18) Uani 0.5 1 d . . P E 1
C200 C 0.6180(10) 0.3096(5) 0.3639(3) 0.0333(15) Uani 0.5 1 d D . P E 1
H20A H 0.652579 0.237294 0.388203 0.05 Uiso 0.5 1 calc R U P E 1
H20B H 0.691704 0.31894 0.33028 0.05 Uiso 0.5 1 calc R U P E 1
H20C H 0.495469 0.302842 0.34526 0.05 Uiso 0.5 1 calc R U P E 1
C18 C 0.6540(10) 0.3983(6) 0.4581(3) 0.0417(17) Uani 0.5 1 d D . P E 1
H18A H 0.546079 0.359428 0.466781 0.063 Uiso 0.5 1 calc R U P E 1
H18B H 0.675881 0.469074 0.48497 0.063 Uiso 0.5 1 calc R U P E 1
H18C H 0.75187 0.34249 0.466987 0.063 Uiso 0.5 1 calc R U P E 1
C171 C 0.7206(11) 0.4303(6) 0.3935(3) 0.0254(15) Uani 0.5 1 d . . P F 2
C201 C 0.7140(10) 0.3265(6) 0.3457(3) 0.0376(16) Uani 0.5 1 d . . P F 2
H20D H 0.778713 0.348731 0.311067 0.056 Uiso 0.5 1 calc R U P F 2
H20E H 0.592156 0.30962 0.328983 0.056 Uiso 0.5 1 calc R U P F 2
H20F H 0.766825 0.255146 0.366886 0.056 Uiso 0.5 1 calc R U P F 2
C19 C 0.8305(8) 0.4325(5) 0.4406(3) 0.0299(13) Uani 0.5 1 d . . P F 2
H19A H 0.826509 0.357314 0.463774 0.045 Uiso 0.5 1 calc R U P F 2
H19B H 0.805701 0.499213 0.467721 0.045 Uiso 0.5 1 calc R U P F 2
H19C H 0.94682 0.442835 0.427813 0.045 Uiso 0.5 1 calc R U P F 2
P1 P 0.59931(10) 0.56618(6) 0.36093(3) 0.0272(3) Uani 1 1 d . . . F 2
B1 B 0.7165(4) 0.7429(3) 0.37533(14) 0.0230(7) Uani 1 1 d . . . F 2

loop_
_atom_site_aniso_label
_atom_site_aniso_U_11
_atom_site_aniso_U_22
_atom_site_aniso_U_33
_atom_site_aniso_U_23
_atom_site_aniso_U_13
_atom_site_aniso_U_12
C1 0.047(2) 0.0231(15) 0.051(2) -0.0145(14) 0.0197(16) -0.0126(14)
C2 0.0379(19) 0.0138(14) 0.083(3) -0.0068(15) 0.0130(18) -0.0012(13)
C3 0.0334(18) 0.0207(15) 0.059(2) -0.0138(14) 0.0169(16) -0.0049(13)
C5 0.0205(14) 0.0312(15) 0.0218(14) -0.0017(11) -0.0011(11) 0.0034(12)
C6 0.0211(15) 0.0400(17) 0.0352(17) -0.0185(13) 0.0037(12) 0.0004(12)
C11 0.0443(19) 0.0268(15) 0.0238(15) 0.0010(12) -0.0025(13) -0.0128(14)
C13 0.0279(16) 0.063(2) 0.0246(16) 0.0017(14) 0.0032(12) -0.0053(15)
C14 0.0353(18) 0.0189(14) 0.0483(19) -0.0035(13) 0.0151(14) 0.0018(12)
C15 0.0344(18) 0.0484(19) 0.0307(17) -0.0008(14) -0.0076(13) -0.0045(15)
C21 0.0378(17) 0.0319(16) 0.0274(16) -0.0053(12) 0.0028(13) -0.0118(13)
C70 0.035(5) 0.024(6) 0.035(7) -0.009(5) -0.004(5) 0.003(5)
C80 0.027(5) 0.047(7) 0.022(5) -0.005(4) 0.003(4) 0.008(5)
C120 0.031(5) 0.044(7) 0.012(4) 0.013(5) 0.001(3) 0.008(5)
C71 0.024(4) 0.021(5) 0.026(6) -0.004(4) 0.006(4) -0.001(4)
C81 0.032(5) 0.032(5) 0.022(5) -0.007(4) 0.004(4) 0.008(4)
C121 0.024(5) 0.046(8) 0.024(5) 0.019(5) 0.007(4) 0.011(6)
C90 0.031(2) 0.0229(18) 0.0178(13) -0.0008(11) 0.0017(14) 0.0040(14)
C100 0.031(2) 0.0229(18) 0.0178(13) -0.0008(11) 0.0017(14) 0.0040(14)
C220 0.031(2) 0.0229(18) 0.0178(13) -0.0008(11) 0.0017(14) 0.0040(14)
C91 0.031(2) 0.0229(18) 0.0178(13) -0.0008(11) 0.0017(14) 0.0040(14)
C101 0.031(2) 0.0229(18) 0.0178(13) -0.0008(11) 0.0017(14) 0.0040(14)
C221 0.031(2) 0.0229(18) 0.0178(13) -0.0008(11) 0.0017(14) 0.0040(14)
C160 0.036(3) 0.041(4) 0.032(3) 0.002(3) 0.009(2) 0.003(3)
C161 0.022(4) 0.039(5) 0.043(5) -0.005(4) 0.013(4) -0.005(4)
C170 0.028(4) 0.016(3) 0.042(5) -0.015(3) 0.004(3) 0.002(3)
C200 0.040(4) 0.008(3) 0.048(4) -0.003(3) -0.011(3) 0.003(3)
C18 0.059(5) 0.037(4) 0.033(4) 0.020(3) 0.016(3) 0.001(3)
C171 0.039(4) 0.018(3) 0.018(3) 0.007(2) -0.003(3) 0.008(3)
C201 0.032(4) 0.025(3) 0.055(5) -0.001(3) 0.005(3) 0.001(3)
C19 0.030(3) 0.016(3) 0.042(4) 0.001(2) 0.000(3) 0.005(2)
P1 0.0421(5) 0.0138(4) 0.0227(4) -0.0023(3) -0.0068(3) 0.0031(3)
B1 0.0313(17) 0.0156(14) 0.0224(16) 0.0001(12) 0.0042(13) -0.0046(12)

loop_
_atom_type_symbol
_atom_type_description
_atom_type_scat_dispersion_real
_atom_type_scat_dispersion_imag
_atom_type_scat_source
C C 0.003 0.002 'International Tables Vol C Tables 4.2.6.8 and 6.1.1.4'
H H 0 0 'International Tables Vol C Tables 4.2.6.8 and 6.1.1.4'
P P 0.102 0.094 'International Tables Vol C Tables 4.2.6.8 and 6.1.1.4'
B B 0.001 0.001 'International Tables Vol C Tables 4.2.6.8 and 6.1.1.4'

loop_
_geom_angle_atom_site_label_1
_geom_angle_atom_site_label_2
_geom_angle_atom_site_label_3
_geom_angle
_geom_angle_site_symmetry_1
_geom_angle_site_symmetry_3
_geom_angle_publ_flag
C21 C1 C2 114.5(2) . . ?
C21 C1 H1A 108.6 . . ?
C2 C1 H1A 108.6 . . ?
C21 C1 H1B 108.6 . . ?
C2 C1 H1B 108.6 . . ?
H1A C1 H1B 107.6 . . ?
C1 C2 C3 115.3(3) . . ?
C1 C2 H2A 108.5 . . ?
C3 C2 H2A 108.5 . . ?
C1 C2 H2B 108.5 . . ?
C3 C2 H2B 108.5 . . ?
H2A C2 H2B 107.5 . . ?
C220 C3 C2 112.4(3) . . ?
C2 C3 B1 105.7(2) . . ?
C2 C3 C221 114.4(3) . . ?
B1 C3 C221 102.8(3) . . ?
C220 C3 H3A 98(2) . . ?
C2 C3 H3A 104(2) . . ?
B1 C3 H3A 115(2) . . ?
C221 C3 H3A 115(2) . . ?
C6 C5 C13 117.3(3) . . ?
C6 C5 B1 106.6(2) . . ?
C13 C5 B1 136.1(3) . . ?
C71 C6 C5 131.3(5) . . ?
C5 C6 C70 113.5(5) . . ?
C71 C6 P1 129.1(5) . . ?
C5 C6 P1 99.67(19) . . ?
C101 C11 C21 117.2(3) . . ?
C101 C11 B1 119.1(4) . . ?
C21 C11 B1 104.9(2) . . ?
C21 C11 C100 110.4(3) . . ?
C101 C11 H11A 94.0(18) . . ?
C21 C11 H11A 108.3(19) . . ?
B1 C11 H11A 112.9(18) . . ?
C100 C11 H11A 115.2(18) . . ?
C120 C13 C5 127.5(6) . . ?
C5 C13 C121 110.7(6) . . ?
C120 C13 H13 116.3 . . ?
C5 C13 H13 116.3 . . ?
C160 C14 C15 109.4(3) . . ?
C15 C14 C161 107.2(4) . . ?
C15 C14 P1 112.0(2) . . ?
C161 C14 P1 99.7(4) . . ?
C160 C14 H14A 101(2) . . ?
C15 C14 H14A 108(2) . . ?
C161 C14 H14A 127(2) . . ?
P1 C14 H14A 103(2) . . ?
C14 C15 H15A 109.5 . . ?
C14 C15 H15B 109.5 . . ?
H15A C15 H15B 109.5 . . ?
C14 C15 H15C 109.5 . . ?
H15A C15 H15C 109.5 . . ?
H15B C15 H15C 109.5 . . ?
C1 C21 C11 115.4(3) . . ?
C1 C21 H21A 108.4 . . ?
C11 C21 H21A 108.4 . . ?
C1 C21 H21B 108.4 . . ?
C11 C21 H21B 108.4 . . ?
H21A C21 H21B 107.5 . . ?
C80 C70 C6 125.2(10) . . ?
C80 C70 H70 117.4 . . ?
C6 C70 H70 117.4 . . ?
C70 C80 C120 119.9(11) . . ?
C70 C80 H80 120.1 . . ?
C120 C80 H80 120.1 . . ?
C13 C120 C80 116.0(10) . . ?
C13 C120 H120 122 . . ?
C80 C120 H120 122 . . ?
C81 C71 C6 112.0(8) . . ?
C81 C71 H71 124 . . ?
C6 C71 H71 124 . . ?
C121 C81 C71 119.9(10) . . ?
C121 C81 H81 120 . . ?
C71 C81 H81 120 . . ?
C81 C121 C13 128.4(10) . . ?
C81 C121 H121 115.8 . . ?
C13 C121 H121 115.8 . . ?
C100 C90 C220 114.0(4) . . ?
C100 C90 H90A 108.8 . . ?
C220 C90 H90A 108.8 . . ?
C100 C90 H90B 108.8 . . ?
C220 C90 H90B 108.8 . . ?
H90A C90 H90B 107.6 . . ?
C90 C100 C11 119.9(4) . . ?
C90 C100 H10A 107.3 . . ?
C11 C100 H10A 107.3 . . ?
C90 C100 H10B 107.3 . . ?
C11 C100 H10B 107.3 . . ?
H10A C100 H10B 106.9 . . ?
C3 C220 C90 110.3(5) . . ?
C3 C220 H22A 109.6 . . ?
C90 C220 H22A 109.6 . . ?
C3 C220 H22B 109.6 . . ?
C90 C220 H22B 109.6 . . ?
H22A C220 H22B 108.1 . . ?
C221 C91 C101 114.5(5) . . ?
C221 C91 H91A 108.6 . . ?
C101 C91 H91A 108.6 . . ?
C221 C91 H91B 108.6 . . ?
C101 C91 H91B 108.6 . . ?
H91A C91 H91B 107.6 . . ?
C11 C101 C91 109.3(5) . . ?
C11 C101 H10C 109.8 . . ?
C91 C101 H10C 109.8 . . ?
C11 C101 H10D 109.8 . . ?
C91 C101 H10D 109.8 . . ?
H10C C101 H10D 108.3 . . ?
C91 C221 C3 119.0(5) . . ?
C91 C221 H22C 107.6 . . ?
C3 C221 H22C 107.6 . . ?
C91 C221 H22D 107.6 . . ?
C3 C221 H22D 107.6 . . ?
H22C C221 H22D 107 . . ?
C14 C160 H16A 109.5 . . ?
C14 C160 H16B 109.5 . . ?
H16A C160 H16B 109.5 . . ?
C14 C160 H16C 109.5 . . ?
H16A C160 H16C 109.5 . . ?
H16B C160 H16C 109.5 . . ?
C14 C161 H16D 109.5 . . ?
C14 C161 H16E 109.5 . . ?
H16D C161 H16E 109.5 . . ?
C14 C161 H16F 109.5 . . ?
H16D C161 H16F 109.5 . . ?
H16E C161 H16F 109.5 . . ?
C18 C170 C200 111.2(7) . . ?
C170 C200 H20A 109.5 . . ?
C170 C200 H20B 109.5 . . ?
H20A C200 H20B 109.5 . . ?
C170 C200 H20C 109.5 . . ?
H20A C200 H20C 109.5 . . ?
H20B C200 H20C 109.5 . . ?
C170 C18 H18A 109.5 . . ?
C170 C18 H18B 109.5 . . ?
H18A C18 H18B 109.5 . . ?
C170 C18 H18C 109.5 . . ?
H18A C18 H18C 109.5 . . ?
H18B C18 H18C 109.5 . . ?
C19 C171 C201 121.1(6) . . ?
C19 C171 P1 123.1(5) . . ?
C201 C171 P1 113.3(5) . . ?
C171 C201 H20D 109.5 . . ?
C171 C201 H20E 109.5 . . ?
H20D C201 H20E 109.5 . . ?
C171 C201 H20F 109.5 . . ?
H20D C201 H20F 109.5 . . ?
H20E C201 H20F 109.5 . . ?
C171 C19 H19A 109.5 . . ?
C171 C19 H19B 109.5 . . ?
H19A C19 H19B 109.5 . . ?
C171 C19 H19C 109.5 . . ?
H19A C19 H19C 109.5 . . ?
H19B C19 H19C 109.5 . . ?
C6 P1 C14 105.77(14) . . ?
C6 P1 C171 100.8(3) . . ?
C14 P1 C171 113.4(3) . . ?
C6 P1 B1 74.48(13) . . ?
C14 P1 B1 125.17(13) . . ?
C171 P1 B1 120.4(3) . . ?
C3 B1 C11 107.7(2) . . ?
C3 B1 C5 120.9(3) . . ?
C11 B1 C5 117.1(2) . . ?
C3 B1 P1 115.3(2) . . ?
C11 B1 P1 114.87(19) . . ?
C5 B1 P1 78.83(15) . . ?

loop_
_geom_bond_atom_site_label_1
_geom_bond_atom_site_label_2
_geom_bond_distance
_geom_bond_site_symmetry_2
_geom_bond_publ_flag
C1 C21 1.529(5) . ?
C1 C2 1.534(5) . ?
C1 H1A 0.99 . ?
C1 H1B 0.99 . ?
C2 C3 1.546(4) . ?
C2 H2A 0.99 . ?
C2 H2B 0.99 . ?
C3 C220 1.407(7) . ?
C3 B1 1.596(4) . ?
C3 C221 1.716(7) . ?
C3 H3A 0.99(4) . ?
C5 C6 1.401(4) . ?
C5 C13 1.401(4) . ?
C5 B1 1.616(4) . ?
C6 C71 1.392(13) . ?
C6 C70 1.477(15) . ?
C6 P1 1.789(3) . ?
C11 C101 1.465(7) . ?
C11 C21 1.544(4) . ?
C11 B1 1.606(4) . ?
C11 C100 1.655(6) . ?
C11 H11A 1.03(3) . ?
C13 C120 1.361(13) . ?
C13 C121 1.493(16) . ?
C13 H13 0.95 . ?
C14 C160 1.491(6) . ?
C14 C15 1.518(5) . ?
C14 C161 1.642(9) . ?
C14 P1 1.840(3) . ?
C14 H14A 0.95(4) . ?
C15 H15A 0.98 . ?
C15 H15B 0.98 . ?
C15 H15C 0.98 . ?
C21 H21A 0.99 . ?
C21 H21B 0.99 . ?
C70 C80 1.347(17) . ?
C70 H70 0.95 . ?
C80 C120 1.372(18) . ?
C80 H80 0.95 . ?
C120 H120 0.95 . ?
C71 C81 1.378(16) . ?
C71 H71 0.95 . ?
C81 C121 1.356(18) . ?
C81 H81 0.95 . ?
C121 H121 0.95 . ?
C90 C100 1.527(8) . ?
C90 C220 1.528(8) . ?
C90 H90A 0.99 . ?
C90 H90B 0.99 . ?
C100 H10A 0.99 . ?
C100 H10B 0.99 . ?
C220 H22A 0.99 . ?
C220 H22B 0.99 . ?
C91 C221 1.515(9) . ?
C91 C101 1.537(8) . ?
C91 H91A 0.99 . ?
C91 H91B 0.99 . ?
C101 H10C 0.99 . ?
C101 H10D 0.99 . ?
C221 H22C 0.99 . ?
C221 H22D 0.99 . ?
C160 H16A 0.98 . ?
C160 H16B 0.98 . ?
C160 H16C 0.98 . ?
C161 H16D 0.98 . ?
C161 H16E 0.98 . ?
C161 H16F 0.98 . ?
C170 C18 1.063(10) . ?
C170 C200 1.615(8) . ?
C200 H20A 0.98 . ?
C200 H20B 0.98 . ?
C200 H20C 0.98 . ?
C18 H18A 0.98 . ?
C18 H18B 0.98 . ?
C18 H18C 0.98 . ?
C171 C19 1.229(9) . ?
C171 C201 1.544(10) . ?
C171 P1 1.872(6) . ?
C201 H20D 0.98 . ?
C201 H20E 0.98 . ?
C201 H20F 0.98 . ?
C19 H19A 0.98 . ?
C19 H19B 0.98 . ?
C19 H19C 0.98 . ?
P1 B1 2.181(3) . ?
